data_7059857
loop_
_publ_author_name
'Timofeev, Sergey V.'
'Prikaznova, Elena A.'
'Zhidkova, Olga B.'
'Druzina, Anna A.'
'Starikova, Zoya A.'
'Suponitsky, Kyrill Y.'
'Godovikov, Ivan A.'
'Sivaev, Igor B.'
'Bregadze, Vladimir I.'

_publ_section_title
;
 Tungsten carbonyl \s-complexes with C-thioethers based on
 9-Me3N-7,8-C2B9H11
;
_journal_issue 33
_journal_name_full 'New Journal of Chemistry'
_journal_page_first 13934
_journal_page_last 13938
_journal_paper_doi 10.1039/D0NJ03212C
_journal_volume 44
_journal_year 2020
_chemical_formula_moiety 'C11 H24 B9 N O4 S2 W'
_chemical_formula_sum 'C11 H24 B9 N O4 S2 W'
_chemical_formula_weight 579.57
_space_group_crystal_system monoclinic
_space_group_IT_number 14
_space_group_name_Hall '-P 2ybc'
_space_group_name_H-M_alt 'P 1 21/c 1'
_atom_sites_solution_hydrogens mixed
_atom_sites_solution_primary direct
_atom_sites_solution_secondary difmap
_audit_creation_method SHELXL-2014/6
_audit_update_record
;
2020-03-06 deposited with the CCDC.	2020-07-30 downloaded from the CCDC.
;
_cell_angle_alpha 90
_cell_angle_beta 99.325(2)
_cell_angle_gamma 90
_cell_formula_units_Z 4
_cell_length_a 9.2287(9)
_cell_length_b 12.8890(12)
_cell_length_c 17.9254(17)
_cell_measurement_reflns_used 9533
_cell_measurement_temperature 100(2)
_cell_measurement_theta_max 29.25
_cell_measurement_theta_min 2.24
_cell_volume 2104.0(3)
_computing_cell_refinement 'SAINT (Bruker, 2014)'
_computing_data_collection 'APEX (Bruker, 2014)'
_computing_data_reduction 'SAINT (Bruker, 2014)'
_computing_molecular_graphics 'SHELXL-2014/6 (Sheldrick, 2014)'
_computing_publication_material 'SHELXL-2014/6 (Sheldrick, 2014) and PLATON (Spek, 2015)'
_computing_structure_refinement 'SHELXL-2014/6 (Sheldrick, 2014)'
_computing_structure_solution 'SHELXL-2014/6 (Sheldrick, 2014)'
_diffrn_ambient_temperature 100(2)
_diffrn_measured_fraction_theta_full 0.999
_diffrn_measured_fraction_theta_max 0.999
_diffrn_measurement_device_type 'Bruker APEX-II CCD'
_diffrn_measurement_method '\f and \w scans'
_diffrn_radiation_type MoK\a
_diffrn_radiation_wavelength 0.71073
_diffrn_reflns_av_R_equivalents 0.0403
_diffrn_reflns_av_unetI/netI 0.0142
_diffrn_reflns_Laue_measured_fraction_full 0.999
_diffrn_reflns_Laue_measured_fraction_max 0.999
_diffrn_reflns_limit_h_max 12
_diffrn_reflns_limit_h_min -12
_diffrn_reflns_limit_k_max 17
_diffrn_reflns_limit_k_min -17
_diffrn_reflns_limit_l_max 24
_diffrn_reflns_limit_l_min -24
_diffrn_reflns_number 95178
_diffrn_reflns_point_group_measured_fraction_full 0.999
_diffrn_reflns_point_group_measured_fraction_max 0.999
_diffrn_reflns_theta_full 25.242
_diffrn_reflns_theta_max 29.249
_diffrn_reflns_theta_min 1.955
_diffrn_source 'sealed tube'
_exptl_absorpt_coefficient_mu 5.706
_exptl_absorpt_correction_T_max 0.358
_exptl_absorpt_correction_T_min 0.279
_exptl_absorpt_correction_type multi-scan
_exptl_absorpt_process_details 'SADABS-2014/5 (Bruker,2014/5)'
_exptl_crystal_colour 'light yellow'
_exptl_crystal_density_diffrn 1.830
_exptl_crystal_description prizm
_exptl_crystal_F_000 1120
_exptl_crystal_size_max 0.22
_exptl_crystal_size_mid 0.22
_exptl_crystal_size_min 0.18
_refine_diff_density_max 1.360
_refine_diff_density_min -0.803
_refine_diff_density_rms 0.102
_refine_ls_extinction_method none
_refine_ls_goodness_of_fit_ref 1.073
_refine_ls_hydrogen_treatment mixed
_refine_ls_matrix_type full
_refine_ls_number_parameters 262
_refine_ls_number_reflns 5718
_refine_ls_number_restraints 0
_refine_ls_restrained_S_all 1.073
_refine_ls_R_factor_all 0.0207
_refine_ls_R_factor_gt 0.0191
_refine_ls_shift/su_max 0.001
_refine_ls_shift/su_mean 0.000
_refine_ls_structure_factor_coef Fsqd
_refine_ls_weighting_details 'w=1/[\s^2^(Fo^2^)+(0.0244P)^2^+3.5071P] where P=(Fo^2^+2Fc^2^)/3'
_refine_ls_weighting_scheme calc
_refine_ls_wR_factor_gt 0.0487
_refine_ls_wR_factor_ref 0.0496
_reflns_Friedel_coverage 0.000
_reflns_number_gt 5411
_reflns_number_total 5718
_reflns_threshold_expression 'I > 2\s(I)'
_cod_data_source_file d0nj03212c2.cif
_cod_data_source_block t212
_cod_depositor_comments
;Adding full bibliography for 7059855--7059857.cif.

 Adding full bibliography for 7059855--7059857.cif.
;
_cod_original_sg_symbol_H-M 'P 21/c'
_cod_database_code 7059857
_shelx_space_group_comment
;
The symmetry employed for this shelxl refinement is uniquely defined
by the following loop, which should always be used as a source of
symmetry information in preference to the above space-group names.
They are only intended as comments.
;
_shelxl_version_number 2014/6

loop_
_space_group_symop_operation_xyz
'x, y, z'
'-x, y+1/2, -z+1/2'
'-x, -y, -z'
'x, -y-1/2, z-1/2'

loop_
_atom_site_label
_atom_site_type_symbol
_atom_site_fract_x
_atom_site_fract_y
_atom_site_fract_z
_atom_site_U_iso_or_equiv
_atom_site_adp_type
_atom_site_occupancy
_atom_site_site_symmetry_order
_atom_site_calc_flag
_atom_site_refinement_flags_posn
_atom_site_refinement_flags_adp
_atom_site_refinement_flags_occupancy
_atom_site_disorder_assembly
_atom_site_disorder_group
W1 W 0.11676(2) 0.13495(2) 0.22346(2) 0.01453(3) Uani 1 1 d . . . . .
S1 S 0.32939(6) 0.05390(4) 0.17219(3) 0.01572(10) Uani 1 1 d . . . . .
S2 S 0.11514(6) 0.24829(4) 0.10709(3) 0.01480(10) Uani 1 1 d . . . . .
O1 O -0.1165(2) 0.26071(18) 0.29411(12) 0.0328(5) Uani 1 1 d . . . . .
O2 O 0.1277(2) -0.00655(16) 0.36605(11) 0.0279(4) Uani 1 1 d . . . . .
O3 O -0.1175(2) -0.02208(18) 0.13664(13) 0.0355(5) Uani 1 1 d . . . . .
O4 O 0.3496(2) 0.27600(16) 0.32667(11) 0.0286(4) Uani 1 1 d . . . . .
N1 N 0.3055(2) 0.47332(15) 0.12688(10) 0.0143(3) Uani 1 1 d . . . . .
C1 C -0.0340(3) 0.2149(2) 0.26540(14) 0.0202(4) Uani 1 1 d . . . . .
C2 C 0.1271(2) 0.04454(19) 0.31345(13) 0.0188(4) Uani 1 1 d . . . . .
C3 C -0.0342(3) 0.0356(2) 0.16621(14) 0.0222(5) Uani 1 1 d . . . . .
C4 C 0.2673(3) 0.22657(19) 0.28775(13) 0.0189(4) Uani 1 1 d . . . . .
C5 C 0.2747(3) -0.0420(2) 0.09941(16) 0.0269(5) Uani 1 1 d . . . . .
H5A H 0.3589 -0.0597 0.0749 0.040 Uiso 1 1 calc R U . . .
H5B H 0.1956 -0.0139 0.0618 0.040 Uiso 1 1 calc R U . . .
H5C H 0.2398 -0.1045 0.1222 0.040 Uiso 1 1 calc R U . . .
C6 C 0.0228(3) 0.1904(2) 0.02004(14) 0.0243(5) Uani 1 1 d . . . . .
H6A H 0.0465 0.2297 -0.0232 0.036 Uiso 1 1 calc R U . . .
H6B H -0.0836 0.1918 0.0194 0.036 Uiso 1 1 calc R U . . .
H6C H 0.0554 0.1184 0.0169 0.036 Uiso 1 1 calc R U . . .
C7 C 0.4055(2) 0.16108(17) 0.12832(12) 0.0141(4) Uani 1 1 d . . . . .
C8 C 0.3059(2) 0.25690(17) 0.09789(12) 0.0131(4) Uani 1 1 d . . . . .
C9 C 0.1819(3) 0.50298(19) 0.06518(13) 0.0190(4) Uani 1 1 d . . . . .
H9A H 0.1380 0.5683 0.0785 0.029 Uiso 1 1 calc R U . . .
H9B H 0.1072 0.4483 0.0592 0.029 Uiso 1 1 calc R U . . .
H9C H 0.2200 0.5117 0.0176 0.029 Uiso 1 1 calc R U . . .
C10 C 0.2478(3) 0.46689(18) 0.20059(12) 0.0177(4) Uani 1 1 d . . . . .
H10A H 0.2035 0.5334 0.2108 0.027 Uiso 1 1 calc R U . . .
H10B H 0.3288 0.4511 0.2415 0.027 Uiso 1 1 calc R U . . .
H10C H 0.1736 0.4120 0.1975 0.027 Uiso 1 1 calc R U . . .
C11 C 0.4139(3) 0.56155(18) 0.13415(13) 0.0178(4) Uani 1 1 d . . . . .
H11A H 0.3656 0.6254 0.1468 0.027 Uiso 1 1 calc R U . . .
H11B H 0.4501 0.5709 0.0861 0.027 Uiso 1 1 calc R U . . .
H11C H 0.4965 0.5458 0.1742 0.027 Uiso 1 1 calc R U . . .
B1 B 0.5297(3) 0.2443(2) 0.01398(14) 0.0164(5) Uani 1 1 d . . . . .
H1 H 0.5722 0.2362 -0.0408 0.020 Uiso 1 1 calc R U . . .
B2 B 0.5491(3) 0.1440(2) 0.08104(14) 0.0167(5) Uani 1 1 d . . . . .
H2 H 0.6027 0.0687 0.0702 0.020 Uiso 1 1 calc R U . . .
B3 B 0.3729(3) 0.1765(2) 0.03233(14) 0.0157(4) Uani 1 1 d . . . . .
H3 H 0.3069 0.1230 -0.0092 0.019 Uiso 1 1 calc R U . . .
B4 B 0.3654(3) 0.3135(2) 0.02015(13) 0.0148(4) Uani 1 1 d . . . . .
H4 H 0.2962 0.3494 -0.0304 0.018 Uiso 1 1 calc R U . . .
B5 B 0.5348(3) 0.36420(19) 0.06365(14) 0.0149(4) Uani 1 1 d . . . . .
H5 H 0.5794 0.4360 0.0404 0.018 Uiso 1 1 calc R U . . .
B6 B 0.6507(3) 0.2594(2) 0.10340(14) 0.0164(4) Uani 1 1 d . . . . .
H6 H 0.7732 0.2602 0.1079 0.020 Uiso 1 1 calc R U . . .
B9 B 0.3863(3) 0.36838(18) 0.11226(13) 0.0129(4) Uani 1 1 d . . . . .
B10 B 0.5674(3) 0.3423(2) 0.16354(14) 0.0154(4) Uani 1 1 d . . . . .
H10 H 0.6021 0.3881 0.2165 0.019 Uiso 1 1 calc R U . . .
B11 B 0.5638(3) 0.2008(2) 0.17405(14) 0.0152(4) Uani 1 1 d . . . . .
H11 H 0.5897 0.1746 0.2343 0.018 Uiso 1 1 calc R U . . .
H12 H 0.504(4) 0.286(3) 0.198(2) 0.036(9) Uiso 1 1 d . . . . .

loop_
_atom_site_aniso_label
_atom_site_aniso_U_11
_atom_site_aniso_U_22
_atom_site_aniso_U_33
_atom_site_aniso_U_23
_atom_site_aniso_U_13
_atom_site_aniso_U_12
W1 0.01270(5) 0.01599(5) 0.01546(5) -0.00053(3) 0.00395(3) -0.00119(3)
S1 0.0162(2) 0.0128(2) 0.0191(2) 0.00135(19) 0.00563(19) 0.00011(19)
S2 0.0114(2) 0.0170(2) 0.0159(2) -0.00105(19) 0.00217(18) 0.00009(18)
O1 0.0222(9) 0.0400(12) 0.0371(10) -0.0122(9) 0.0079(8) 0.0036(8)
O2 0.0250(9) 0.0338(11) 0.0260(9) 0.0100(8) 0.0080(7) 0.0026(8)
O3 0.0305(10) 0.0362(12) 0.0390(11) -0.0117(9) 0.0030(9) -0.0125(9)
O4 0.0303(10) 0.0301(10) 0.0229(9) -0.0003(7) -0.0034(7) -0.0072(8)
N1 0.0154(8) 0.0143(8) 0.0135(8) 0.0013(7) 0.0031(6) 0.0019(7)
C1 0.0146(10) 0.0233(12) 0.0221(11) -0.0007(9) 0.0010(8) -0.0020(9)
C2 0.0121(9) 0.0217(11) 0.0232(11) -0.0003(9) 0.0045(8) 0.0001(8)
C3 0.0208(11) 0.0246(12) 0.0226(11) -0.0013(9) 0.0076(9) -0.0002(9)
C4 0.0175(10) 0.0206(11) 0.0196(10) 0.0050(8) 0.0054(8) 0.0010(8)
C5 0.0339(14) 0.0179(11) 0.0315(13) -0.0072(10) 0.0133(11) -0.0052(10)
C6 0.0173(11) 0.0334(14) 0.0209(11) -0.0063(10) -0.0006(8) -0.0021(10)
C7 0.0131(9) 0.0138(9) 0.0159(9) 0.0015(8) 0.0040(7) 0.0018(8)
C8 0.0106(9) 0.0151(10) 0.0137(9) -0.0004(7) 0.0024(7) 0.0006(7)
C9 0.0173(10) 0.0190(11) 0.0202(10) 0.0036(8) 0.0012(8) 0.0053(8)
C10 0.0225(11) 0.0166(10) 0.0162(10) -0.0016(8) 0.0096(8) 0.0010(8)
C11 0.0214(10) 0.0151(10) 0.0179(10) 0.0001(8) 0.0063(8) -0.0022(8)
B1 0.0164(11) 0.0186(12) 0.0157(10) 0.0003(9) 0.0072(9) 0.0022(9)
B2 0.0182(11) 0.0174(12) 0.0154(11) 0.0017(9) 0.0050(9) 0.0029(9)
B3 0.0175(11) 0.0149(11) 0.0150(10) -0.0018(9) 0.0037(8) 0.0018(9)
B4 0.0158(11) 0.0168(11) 0.0127(10) 0.0009(8) 0.0047(8) 0.0020(9)
B5 0.0162(11) 0.0154(11) 0.0142(10) 0.0006(8) 0.0057(8) 0.0005(8)
B6 0.0151(11) 0.0170(11) 0.0181(11) 0.0015(9) 0.0058(9) 0.0011(9)
B9 0.0128(10) 0.0135(11) 0.0127(10) -0.0004(8) 0.0036(8) 0.0007(8)
B10 0.0133(10) 0.0177(11) 0.0155(10) 0.0009(9) 0.0030(8) 0.0000(9)
B11 0.0147(10) 0.0157(11) 0.0157(10) 0.0010(8) 0.0043(8) 0.0012(9)

loop_
_atom_type_symbol
_atom_type_description
_atom_type_scat_dispersion_real
_atom_type_scat_dispersion_imag
_atom_type_scat_source
C C 0.0033 0.0016 'International Tables Vol C Tables 4.2.6.8 and 6.1.1.4'
H H 0.0000 0.0000 'International Tables Vol C Tables 4.2.6.8 and 6.1.1.4'
B B 0.0013 0.0007 'International Tables Vol C Tables 4.2.6.8 and 6.1.1.4'
N N 0.0061 0.0033 'International Tables Vol C Tables 4.2.6.8 and 6.1.1.4'
O O 0.0106 0.0060 'International Tables Vol C Tables 4.2.6.8 and 6.1.1.4'
S S 0.1246 0.1234 'International Tables Vol C Tables 4.2.6.8 and 6.1.1.4'
W W -0.8490 6.8722 'International Tables Vol C Tables 4.2.6.8 and 6.1.1.4'

loop_
_geom_angle_atom_site_label_1
_geom_angle_atom_site_label_2
_geom_angle_atom_site_label_3
_geom_angle
_geom_angle_site_symmetry_1
_geom_angle_site_symmetry_3
_geom_angle_publ_flag
C1 W1 C2 86.62(10) . . ?
C1 W1 C4 86.58(9) . . ?
C2 W1 C4 86.65(9) . . ?
C1 W1 C3 93.04(10) . . ?
C2 W1 C3 88.82(10) . . ?
C4 W1 C3 175.47(9) . . ?
C1 W1 S1 172.57(7) . . ?
C2 W1 S1 96.62(7) . . ?
C4 W1 S1 86.93(7) . . ?
C3 W1 S1 93.71(7) . . ?
C1 W1 S2 95.83(7) . . ?
C2 W1 S2 177.37(7) . . ?
C4 W1 S2 92.51(7) . . ?
C3 W1 S2 92.01(7) . . ?
S1 W1 S2 80.834(18) . . ?
C7 S1 C5 107.13(11) . . ?
C7 S1 W1 102.96(7) . . ?
C5 S1 W1 113.75(9) . . ?
C8 S2 C6 106.10(11) . . ?
C8 S2 W1 103.58(7) . . ?
C6 S2 W1 114.12(9) . . ?
C9 N1 C10 109.01(17) . . ?
C9 N1 C11 106.59(17) . . ?
C10 N1 C11 106.86(17) . . ?
C9 N1 B9 114.57(17) . . ?
C10 N1 B9 109.92(17) . . ?
C11 N1 B9 109.55(17) . . ?
O1 C1 W1 175.8(2) . . ?
O2 C2 W1 177.3(2) . . ?
O3 C3 W1 177.4(2) . . ?
O4 C4 W1 176.8(2) . . ?
S1 C5 H5A 109.5 . . ?
S1 C5 H5B 109.5 . . ?
H5A C5 H5B 109.5 . . ?
S1 C5 H5C 109.5 . . ?
H5A C5 H5C 109.5 . . ?
H5B C5 H5C 109.5 . . ?
S2 C6 H6A 109.5 . . ?
S2 C6 H6B 109.5 . . ?
H6A C6 H6B 109.5 . . ?
S2 C6 H6C 109.5 . . ?
H6A C6 H6C 109.5 . . ?
H6B C6 H6C 109.5 . . ?
C8 C7 B11 110.47(18) . . ?
C8 C7 B2 112.69(17) . . ?
B11 C7 B2 65.52(15) . . ?
C8 C7 B3 64.20(14) . . ?
B11 C7 B3 117.69(17) . . ?
B2 C7 B3 62.44(14) . . ?
C8 C7 S1 120.44(15) . . ?
B11 C7 S1 113.80(15) . . ?
B2 C7 S1 120.84(15) . . ?
B3 C7 S1 120.99(15) . . ?
C7 C8 B9 114.34(17) . . ?
C7 C8 B4 111.25(16) . . ?
B9 C8 B4 63.83(14) . . ?
C7 C8 B3 61.42(14) . . ?
B9 C8 B3 115.39(17) . . ?
B4 C8 B3 61.25(14) . . ?
C7 C8 S2 116.28(15) . . ?
B9 C8 S2 118.08(15) . . ?
B4 C8 S2 122.71(14) . . ?
B3 C8 S2 118.83(14) . . ?
N1 C9 H9A 109.5 . . ?
N1 C9 H9B 109.5 . . ?
H9A C9 H9B 109.5 . . ?
N1 C9 H9C 109.5 . . ?
H9A C9 H9C 109.5 . . ?
H9B C9 H9C 109.5 . . ?
N1 C10 H10A 109.5 . . ?
N1 C10 H10B 109.5 . . ?
H10A C10 H10B 109.5 . . ?
N1 C10 H10C 109.5 . . ?
H10A C10 H10C 109.5 . . ?
H10B C10 H10C 109.5 . . ?
N1 C11 H11A 109.5 . . ?
N1 C11 H11B 109.5 . . ?
H11A C11 H11B 109.5 . . ?
N1 C11 H11C 109.5 . . ?
H11A C11 H11C 109.5 . . ?
H11B C11 H11C 109.5 . . ?
B2 B1 B3 60.25(15) . . ?
B2 B1 B4 108.70(17) . . ?
B3 B1 B4 60.26(14) . . ?
B2 B1 B5 107.79(17) . . ?
B3 B1 B5 107.02(17) . . ?
B4 B1 B5 59.17(14) . . ?
B2 B1 B6 59.52(14) . . ?
B3 B1 B6 107.17(17) . . ?
B4 B1 B6 107.52(17) . . ?
B5 B1 B6 60.05(14) . . ?
B2 B1 H1 121.4 . . ?
B3 B1 H1 122.1 . . ?
B4 B1 H1 121.6 . . ?
B5 B1 H1 122.3 . . ?
B6 B1 H1 122.2 . . ?
C7 B2 B1 104.15(17) . . ?
C7 B2 B3 59.07(14) . . ?
B1 B2 B3 60.17(14) . . ?
C7 B2 B6 101.85(17) . . ?
B1 B2 B6 61.78(15) . . ?
B3 B2 B6 108.87(18) . . ?
C7 B2 B11 55.58(13) . . ?
B1 B2 B11 108.52(18) . . ?
B3 B2 B11 106.56(17) . . ?
B6 B2 B11 59.49(14) . . ?
C7 B2 H2 126.9 . . ?
B1 B2 H2 121.3 . . ?
B3 B2 H2 121.1 . . ?
B6 B2 H2 122.3 . . ?
B11 B2 H2 122.8 . . ?
C7 B3 C8 54.39(12) . . ?
C7 B3 B1 103.26(17) . . ?
C8 B3 B1 102.79(17) . . ?
C7 B3 B2 58.49(14) . . ?
C8 B3 B2 101.86(16) . . ?
B1 B3 B2 59.57(14) . . ?
C7 B3 B4 103.66(17) . . ?
C8 B3 B4 58.98(13) . . ?
B1 B3 B4 60.21(14) . . ?
B2 B3 B4 108.12(18) . . ?
C7 B3 H3 125.8 . . ?
C8 B3 H3 126.6 . . ?
B1 B3 H3 123.7 . . ?
B2 B3 H3 122.7 . . ?
B4 B3 H3 121.5 . . ?
C8 B4 B5 100.04(16) . . ?
C8 B4 B9 54.80(12) . . ?
B5 B4 B9 58.99(14) . . ?
C8 B4 B1 102.86(16) . . ?
B5 B4 B1 60.48(14) . . ?
B9 B4 B1 106.98(17) . . ?
C8 B4 B3 59.77(13) . . ?
B5 B4 B3 107.48(17) . . ?
B9 B4 B3 106.55(17) . . ?
B1 B4 B3 59.53(14) . . ?
C8 B4 H4 127.5 . . ?
B5 B4 H4 123.7 . . ?
B9 B4 H4 123.2 . . ?
B1 B4 H4 122.5 . . ?
B3 B4 H4 121.0 . . ?
B9 B5 B4 61.11(14) . . ?
B9 B5 B1 108.53(17) . . ?
B4 B5 B1 60.35(14) . . ?
B9 B5 B10 61.43(14) . . ?
B4 B5 B10 112.24(17) . . ?
B1 B5 B10 110.50(17) . . ?
B9 B5 B6 106.94(17) . . ?
B4 B5 B6 109.05(18) . . ?
B1 B5 B6 60.79(14) . . ?
B10 B5 B6 59.48(14) . . ?
B9 B5 H5 121.8 . . ?
B4 B5 H5 119.8 . . ?
B1 B5 H5 120.8 . . ?
B10 B5 H5 119.4 . . ?
B6 B5 H5 122.5 . . ?
B2 B6 B11 61.27(14) . . ?
B2 B6 B10 112.14(18) . . ?
B11 B6 B10 62.17(14) . . ?
B2 B6 B5 106.42(18) . . ?
B11 B6 B5 107.11(17) . . ?
B10 B6 B5 60.06(14) . . ?
B2 B6 B1 58.69(14) . . ?
B11 B6 B1 107.49(17) . . ?
B10 B6 B1 109.63(17) . . ?
B5 B6 B1 59.16(14) . . ?
B2 B6 H6 121.0 . . ?
B11 B6 H6 121.3 . . ?
B10 B6 H6 118.8 . . ?
B5 B6 H6 123.5 . . ?
B1 B6 H6 122.4 . . ?
N1 B9 C8 124.58(18) . . ?
N1 B9 B5 122.59(18) . . ?
C8 B9 B5 105.71(17) . . ?
N1 B9 B4 120.63(18) . . ?
C8 B9 B4 61.37(14) . . ?
B5 B9 B4 59.90(14) . . ?
N1 B9 B10 119.73(18) . . ?
C8 B9 B10 106.19(17) . . ?
B5 B9 B10 60.62(14) . . ?
B4 B9 B10 110.58(17) . . ?
B6 B10 B5 60.47(14) . . ?
B6 B10 B9 105.01(17) . . ?
B5 B10 B9 57.95(14) . . ?
B6 B10 B11 58.80(14) . . ?
B5 B10 B11 104.87(17) . . ?
B9 B10 B11 101.94(17) . . ?
B6 B10 H10 137.5 . . ?
B5 B10 H10 138.1 . . ?
B9 B10 H10 116.6 . . ?
B11 B10 H10 116.4 . . ?
B6 B10 H12 104.7(17) . . ?
B5 B10 H12 127.7(17) . . ?
B9 B10 H12 83.3(17) . . ?
B11 B10 H12 46.6(17) . . ?
H10 B10 H12 88.5 . . ?
C7 B11 B6 104.23(17) . . ?
C7 B11 B2 58.91(14) . . ?
B6 B11 B2 59.25(14) . . ?
C7 B11 B10 106.80(17) . . ?
B6 B11 B10 59.03(14) . . ?
B2 B11 B10 107.96(17) . . ?
C7 B11 H11 115.0 . . ?
B6 B11 H11 140.0 . . ?
B2 B11 H11 137.7 . . ?
B10 B11 H11 113.3 . . ?
C7 B11 H12 92.2(15) . . ?
B6 B11 H12 97.9(15) . . ?
B2 B11 H12 131.3(15) . . ?
B10 B11 H12 39.5(15) . . ?
H11 B11 H12 88.4 . . ?

loop_
_geom_bond_atom_site_label_1
_geom_bond_atom_site_label_2
_geom_bond_distance
_geom_bond_site_symmetry_2
_geom_bond_publ_flag
W1 C1 1.975(2) . ?
W1 C2 1.980(2) . ?
W1 C4 2.033(2) . ?
W1 C3 2.042(3) . ?
W1 S1 2.5242(6) . ?
W1 S2 2.5448(6) . ?
S1 C7 1.789(2) . ?
S1 C5 1.809(3) . ?
S2 C8 1.798(2) . ?
S2 C6 1.813(2) . ?
O1 C1 1.149(3) . ?
O2 C2 1.149(3) . ?
O3 C3 1.137(3) . ?
O4 C4 1.139(3) . ?
N1 C9 1.504(3) . ?
N1 C10 1.505(3) . ?
N1 C11 1.506(3) . ?
N1 B9 1.587(3) . ?
C5 H5A 0.9800 . ?
C5 H5B 0.9800 . ?
C5 H5C 0.9800 . ?
C6 H6A 0.9800 . ?
C6 H6B 0.9800 . ?
C6 H6C 0.9800 . ?
C7 C8 1.583(3) . ?
C7 B11 1.637(3) . ?
C7 B2 1.699(3) . ?
C7 B3 1.710(3) . ?
C8 B9 1.619(3) . ?
C8 B4 1.739(3) . ?
C8 B3 1.753(3) . ?
C9 H9A 0.9800 . ?
C9 H9B 0.9800 . ?
C9 H9C 0.9800 . ?
C10 H10A 0.9800 . ?
C10 H10B 0.9800 . ?
C10 H10C 0.9800 . ?
C11 H11A 0.9800 . ?
C11 H11B 0.9800 . ?
C11 H11C 0.9800 . ?
B1 B2 1.755(4) . ?
B1 B3 1.766(4) . ?
B1 B4 1.778(4) . ?
B1 B5 1.780(4) . ?
B1 B6 1.810(4) . ?
B1 H1 1.1200 . ?
B2 B3 1.767(4) . ?
B2 B6 1.770(4) . ?
B2 B11 1.806(4) . ?
B2 H2 1.1200 . ?
B3 B4 1.779(4) . ?
B3 H3 1.1200 . ?
B4 B5 1.757(4) . ?
B4 B9 1.778(3) . ?
B4 H4 1.1200 . ?
B5 B9 1.740(3) . ?
B5 B10 1.789(4) . ?
B5 B6 1.797(4) . ?
B5 H5 1.1200 . ?
B6 B11 1.774(3) . ?
B6 B10 1.779(4) . ?
B6 H6 1.1200 . ?
B9 B10 1.803(4) . ?
B10 B11 1.835(4) . ?
B10 H10 1.1200 . ?
B10 H12 1.17(4) . ?
B11 H11 1.1200 . ?
B11 H12 1.34(4) . ?

loop_
_geom_torsion_atom_site_label_1
_geom_torsion_atom_site_label_2
_geom_torsion_atom_site_label_3
_geom_torsion_atom_site_label_4
_geom_torsion
_geom_torsion_site_symmetry_1
_geom_torsion_site_symmetry_2
_geom_torsion_site_symmetry_3
_geom_torsion_site_symmetry_4
_geom_torsion_publ_flag
C5 S1 C7 C8 93.96(19) . . . . ?
W1 S1 C7 C8 -26.27(17) . . . . ?
C5 S1 C7 B11 -131.41(17) . . . . ?
W1 S1 C7 B11 108.36(14) . . . . ?
C5 S1 C7 B2 -56.7(2) . . . . ?
W1 S1 C7 B2 -176.96(15) . . . . ?
C5 S1 C7 B3 17.6(2) . . . . ?
W1 S1 C7 B3 -102.62(16) . . . . ?
B11 C7 C8 B9 4.9(2) . . . . ?
B2 C7 C8 B9 -66.2(2) . . . . ?
B3 C7 C8 B9 -106.83(19) . . . . ?
S1 C7 C8 B9 140.88(16) . . . . ?
B11 C7 C8 B4 74.8(2) . . . . ?
B2 C7 C8 B4 3.7(2) . . . . ?
B3 C7 C8 B4 -36.91(17) . . . . ?
S1 C7 C8 B4 -149.20(15) . . . . ?
B11 C7 C8 B3 111.74(19) . . . . ?
B2 C7 C8 B3 40.61(17) . . . . ?
S1 C7 C8 B3 -112.29(18) . . . . ?
B11 C7 C8 S2 -138.18(15) . . . . ?
B2 C7 C8 S2 150.69(16) . . . . ?
B3 C7 C8 S2 110.08(17) . . . . ?
S1 C7 C8 S2 -2.2(2) . . . . ?
C6 S2 C8 C7 -91.22(18) . . . . ?
W1 S2 C8 C7 29.26(16) . . . . ?
C6 S2 C8 B9 127.11(17) . . . . ?
W1 S2 C8 B9 -112.41(15) . . . . ?
C6 S2 C8 B4 51.7(2) . . . . ?
W1 S2 C8 B4 172.15(15) . . . . ?
C6 S2 C8 B3 -20.93(19) . . . . ?
W1 S2 C8 B3 99.55(15) . . . . ?
C8 C7 B2 B1 0.1(2) . . . . ?
B11 C7 B2 B1 -102.96(19) . . . . ?
B3 C7 B2 B1 41.49(17) . . . . ?
S1 C7 B2 B1 152.89(16) . . . . ?
C8 C7 B2 B3 -41.38(18) . . . . ?
B11 C7 B2 B3 -144.45(18) . . . . ?
S1 C7 B2 B3 111.40(19) . . . . ?
C8 C7 B2 B6 63.7(2) . . . . ?
B11 C7 B2 B6 -39.40(16) . . . . ?
B3 C7 B2 B6 105.05(18) . . . . ?
S1 C7 B2 B6 -143.55(16) . . . . ?
C8 C7 B2 B11 103.1(2) . . . . ?
B3 C7 B2 B11 144.45(18) . . . . ?
S1 C7 B2 B11 -104.15(18) . . . . ?
B3 B1 B2 C7 -40.92(16) . . . . ?
B4 B1 B2 C7 -3.7(2) . . . . ?
B5 B1 B2 C7 58.9(2) . . . . ?
B6 B1 B2 C7 96.03(18) . . . . ?
B4 B1 B2 B3 37.19(17) . . . . ?
B5 B1 B2 B3 99.82(18) . . . . ?
B6 B1 B2 B3 136.95(18) . . . . ?
B3 B1 B2 B6 -136.95(18) . . . . ?
B4 B1 B2 B6 -99.76(19) . . . . ?
B5 B1 B2 B6 -37.13(17) . . . . ?
B3 B1 B2 B11 -98.89(19) . . . . ?
B4 B1 B2 B11 -61.7(2) . . . . ?
B5 B1 B2 B11 0.9(2) . . . . ?
B6 B1 B2 B11 38.06(16) . . . . ?
B11 C7 B3 C8 -100.7(2) . . . . ?
B2 C7 B3 C8 -137.36(18) . . . . ?
S1 C7 B3 C8 111.47(18) . . . . ?
C8 C7 B3 B1 96.37(18) . . . . ?
B11 C7 B3 B1 -4.3(2) . . . . ?
B2 C7 B3 B1 -40.99(16) . . . . ?
S1 C7 B3 B1 -152.16(15) . . . . ?
C8 C7 B3 B2 137.36(18) . . . . ?
B11 C7 B3 B2 36.70(19) . . . . ?
S1 C7 B3 B2 -111.16(19) . . . . ?
C8 C7 B3 B4 34.27(16) . . . . ?
B11 C7 B3 B4 -66.4(2) . . . . ?
B2 C7 B3 B4 -103.09(19) . . . . ?
S1 C7 B3 B4 145.75(15) . . . . ?
B9 C8 B3 C7 105.13(19) . . . . ?
B4 C8 B3 C7 140.32(18) . . . . ?
S2 C8 B3 C7 -106.01(18) . . . . ?
C7 C8 B3 B1 -97.28(18) . . . . ?
B9 C8 B3 B1 7.8(2) . . . . ?
B4 C8 B3 B1 43.04(15) . . . . ?
S2 C8 B3 B1 156.71(15) . . . . ?
C7 C8 B3 B2 -36.16(16) . . . . ?
B9 C8 B3 B2 69.0(2) . . . . ?
B4 C8 B3 B2 104.16(18) . . . . ?
S2 C8 B3 B2 -142.17(16) . . . . ?
C7 C8 B3 B4 -140.32(18) . . . . ?
B9 C8 B3 B4 -35.19(18) . . . . ?
S2 C8 B3 B4 113.67(17) . . . . ?
B2 B1 B3 C7 40.43(16) . . . . ?
B4 B1 B3 C7 -98.31(17) . . . . ?
B5 B1 B3 C7 -60.7(2) . . . . ?
B6 B1 B3 C7 2.4(2) . . . . ?
B2 B1 B3 C8 96.38(17) . . . . ?
B4 B1 B3 C8 -42.37(15) . . . . ?
B5 B1 B3 C8 -4.8(2) . . . . ?
B6 B1 B3 C8 58.4(2) . . . . ?
B4 B1 B3 B2 -138.75(18) . . . . ?
B5 B1 B3 B2 -101.14(19) . . . . ?
B6 B1 B3 B2 -38.01(16) . . . . ?
B2 B1 B3 B4 138.75(18) . . . . ?
B5 B1 B3 B4 37.61(16) . . . . ?
B6 B1 B3 B4 100.74(18) . . . . ?
B1 B2 B3 C7 -132.23(18) . . . . ?
B6 B2 B3 C7 -92.76(19) . . . . ?
B11 B2 B3 C7 -30.03(16) . . . . ?
C7 B2 B3 C8 34.24(15) . . . . ?
B1 B2 B3 C8 -97.99(18) . . . . ?
B6 B2 B3 C8 -58.5(2) . . . . ?
B11 B2 B3 C8 4.2(2) . . . . ?
C7 B2 B3 B1 132.23(18) . . . . ?
B6 B2 B3 B1 39.47(17) . . . . ?
B11 B2 B3 B1 102.20(19) . . . . ?
C7 B2 B3 B4 95.21(18) . . . . ?
B1 B2 B3 B4 -37.02(16) . . . . ?
B6 B2 B3 B4 2.5(2) . . . . ?
B11 B2 B3 B4 65.2(2) . . . . ?
C7 C8 B4 B5 -67.5(2) . . . . ?
B9 C8 B4 B5 40.08(16) . . . . ?
B3 C8 B4 B5 -104.47(18) . . . . ?
S2 C8 B4 B5 147.99(16) . . . . ?
C7 C8 B4 B9 -107.56(19) . . . . ?
B3 C8 B4 B9 -144.54(18) . . . . ?
S2 C8 B4 B9 107.92(19) . . . . ?
C7 C8 B4 B1 -5.7(2) . . . . ?
B9 C8 B4 B1 101.86(18) . . . . ?
B3 C8 B4 B1 -42.68(16) . . . . ?
S2 C8 B4 B1 -150.22(16) . . . . ?
C7 C8 B4 B3 36.98(17) . . . . ?
B9 C8 B4 B3 144.54(18) . . . . ?
S2 C8 B4 B3 -107.54(18) . . . . ?
B2 B1 B4 C8 5.6(2) . . . . ?
B3 B1 B4 C8 42.81(15) . . . . ?
B5 B1 B4 C8 -94.37(17) . . . . ?
B6 B1 B4 C8 -57.3(2) . . . . ?
B2 B1 B4 B5 100.00(19) . . . . ?
B3 B1 B4 B5 137.18(18) . . . . ?
B6 B1 B4 B5 37.04(16) . . . . ?
B2 B1 B4 B9 62.4(2) . . . . ?
B3 B1 B4 B9 99.55(18) . . . . ?
B5 B1 B4 B9 -37.64(16) . . . . ?
B6 B1 B4 B9 -0.6(2) . . . . ?
B2 B1 B4 B3 -37.18(17) . . . . ?
B5 B1 B4 B3 -137.18(18) . . . . ?
B6 B1 B4 B3 -100.14(19) . . . . ?
C7 B3 B4 C8 -32.29(14) . . . . ?
B1 B3 B4 C8 -129.93(17) . . . . ?
B2 B3 B4 C8 -93.19(18) . . . . ?
C7 B3 B4 B5 59.3(2) . . . . ?
C8 B3 B4 B5 91.61(17) . . . . ?
B1 B3 B4 B5 -38.32(16) . . . . ?
B2 B3 B4 B5 -1.6(2) . . . . ?
C7 B3 B4 B9 -2.7(2) . . . . ?
C8 B3 B4 B9 29.64(15) . . . . ?
B1 B3 B4 B9 -100.29(18) . . . . ?
B2 B3 B4 B9 -63.6(2) . . . . ?
C7 B3 B4 B1 97.64(18) . . . . ?
C8 B3 B4 B1 129.93(17) . . . . ?
B2 B3 B4 B1 36.74(16) . . . . ?
C8 B4 B5 B9 -37.86(14) . . . . ?
B1 B4 B5 B9 -137.04(18) . . . . ?
B3 B4 B5 B9 -99.15(18) . . . . ?
C8 B4 B5 B1 99.18(17) . . . . ?
B9 B4 B5 B1 137.04(18) . . . . ?
B3 B4 B5 B1 37.89(16) . . . . ?
C8 B4 B5 B10 -2.5(2) . . . . ?
B9 B4 B5 B10 35.35(17) . . . . ?
B1 B4 B5 B10 -101.69(19) . . . . ?
B3 B4 B5 B10 -63.8(2) . . . . ?
C8 B4 B5 B6 61.4(2) . . . . ?
B9 B4 B5 B6 99.29(18) . . . . ?
B1 B4 B5 B6 -37.75(16) . . . . ?
B3 B4 B5 B6 0.1(2) . . . . ?
B2 B1 B5 B9 -62.6(2) . . . . ?
B3 B1 B5 B9 0.9(2) . . . . ?
B4 B1 B5 B9 39.00(16) . . . . ?
B6 B1 B5 B9 -99.47(18) . . . . ?
B2 B1 B5 B4 -101.57(19) . . . . ?
B3 B1 B5 B4 -38.11(16) . . . . ?
B6 B1 B5 B4 -138.47(17) . . . . ?
B2 B1 B5 B10 3.0(2) . . . . ?
B3 B1 B5 B10 66.5(2) . . . . ?
B4 B1 B5 B10 104.60(19) . . . . ?
B6 B1 B5 B10 -33.87(17) . . . . ?
B2 B1 B5 B6 36.90(17) . . . . ?
B3 B1 B5 B6 100.36(18) . . . . ?
B4 B1 B5 B6 138.47(17) . . . . ?
C7 B2 B6 B11 37.43(15) . . . . ?
B1 B2 B6 B11 137.27(18) . . . . ?
B3 B2 B6 B11 98.52(19) . . . . ?
C7 B2 B6 B10 0.4(2) . . . . ?
B1 B2 B6 B10 100.20(19) . . . . ?
B3 B2 B6 B10 61.5(2) . . . . ?
B11 B2 B6 B10 -37.07(17) . . . . ?
C7 B2 B6 B5 -63.4(2) . . . . ?
B1 B2 B6 B5 36.42(16) . . . . ?
B3 B2 B6 B5 -2.3(2) . . . . ?
B11 B2 B6 B5 -100.85(18) . . . . ?
C7 B2 B6 B1 -99.84(18) . . . . ?
B3 B2 B6 B1 -38.75(16) . . . . ?
B11 B2 B6 B1 -137.27(18) . . . . ?
B9 B5 B6 B2 65.9(2) . . . . ?
B4 B5 B6 B2 1.3(2) . . . . ?
B1 B5 B6 B2 -36.22(16) . . . . ?
B10 B5 B6 B2 106.48(18) . . . . ?
B9 B5 B6 B11 1.6(2) . . . . ?
B4 B5 B6 B11 -63.0(2) . . . . ?
B1 B5 B6 B11 -100.51(19) . . . . ?
B10 B5 B6 B11 42.19(17) . . . . ?
B9 B5 B6 B10 -40.55(17) . . . . ?
B4 B5 B6 B10 -105.14(19) . . . . ?
B1 B5 B6 B10 -142.70(18) . . . . ?
B9 B5 B6 B1 102.15(19) . . . . ?
B4 B5 B6 B1 37.56(16) . . . . ?
B10 B5 B6 B1 142.70(18) . . . . ?
B3 B1 B6 B2 38.34(17) . . . . ?
B4 B1 B6 B2 101.79(19) . . . . ?
B5 B1 B6 B2 138.45(18) . . . . ?
B2 B1 B6 B11 -38.60(17) . . . . ?
B3 B1 B6 B11 -0.3(2) . . . . ?
B4 B1 B6 B11 63.2(2) . . . . ?
B5 B1 B6 B11 99.85(18) . . . . ?
B2 B1 B6 B10 -104.56(19) . . . . ?
B3 B1 B6 B10 -66.2(2) . . . . ?
B4 B1 B6 B10 -2.8(2) . . . . ?
B5 B1 B6 B10 33.88(17) . . . . ?
B2 B1 B6 B5 -138.45(18) . . . . ?
B3 B1 B6 B5 -100.11(18) . . . . ?
B4 B1 B6 B5 -36.66(16) . . . . ?
C9 N1 B9 C8 -57.6(3) . . . . ?
C10 N1 B9 C8 65.5(3) . . . . ?
C11 N1 B9 C8 -177.34(19) . . . . ?
C9 N1 B9 B5 88.6(2) . . . . ?
C10 N1 B9 B5 -148.3(2) . . . . ?
C11 N1 B9 B5 -31.1(3) . . . . ?
C9 N1 B9 B4 16.8(3) . . . . ?
C10 N1 B9 B4 139.97(19) . . . . ?
C11 N1 B9 B4 -102.9(2) . . . . ?
C9 N1 B9 B10 160.78(18) . . . . ?
C10 N1 B9 B10 -76.1(2) . . . . ?
C11 N1 B9 B10 41.1(2) . . . . ?
C7 C8 B9 N1 -148.04(19) . . . . ?
B4 C8 B9 N1 109.2(2) . . . . ?
B3 C8 B9 N1 143.46(19) . . . . ?
S2 C8 B9 N1 -5.7(3) . . . . ?
C7 C8 B9 B5 61.1(2) . . . . ?
B4 C8 B9 B5 -41.66(16) . . . . ?
B3 C8 B9 B5 -7.4(2) . . . . ?
S2 C8 B9 B5 -156.51(15) . . . . ?
C7 C8 B9 B4 102.76(18) . . . . ?
B3 C8 B9 B4 34.26(17) . . . . ?
S2 C8 B9 B4 -114.85(17) . . . . ?
C7 C8 B9 B10 -2.2(2) . . . . ?
B4 C8 B9 B10 -104.98(18) . . . . ?
B3 C8 B9 B10 -70.7(2) . . . . ?
S2 C8 B9 B10 140.17(15) . . . . ?
B4 B5 B9 N1 -109.2(2) . . . . ?
B1 B5 B9 N1 -147.83(19) . . . . ?
B10 B5 B9 N1 108.4(2) . . . . ?
B6 B5 B9 N1 148.02(19) . . . . ?
B4 B5 B9 C8 42.41(16) . . . . ?
B1 B5 B9 C8 3.8(2) . . . . ?
B10 B5 B9 C8 -100.02(18) . . . . ?
B6 B5 B9 C8 -60.4(2) . . . . ?
B1 B5 B9 B4 -38.66(17) . . . . ?
B10 B5 B9 B4 -142.43(18) . . . . ?
B6 B5 B9 B4 -102.81(19) . . . . ?
B4 B5 B9 B10 142.43(18) . . . . ?
B1 B5 B9 B10 103.78(19) . . . . ?
B6 B5 B9 B10 39.62(17) . . . . ?
C8 B4 B9 N1 -115.4(2) . . . . ?
B5 B4 B9 N1 112.3(2) . . . . ?
B1 B4 B9 N1 150.67(19) . . . . ?
B3 B4 B9 N1 -146.88(19) . . . . ?
B5 B4 B9 C8 -132.30(18) . . . . ?
B1 B4 B9 C8 -93.98(18) . . . . ?
B3 B4 B9 C8 -31.52(16) . . . . ?
C8 B4 B9 B5 132.30(18) . . . . ?
B1 B4 B9 B5 38.32(16) . . . . ?
B3 B4 B9 B5 100.78(18) . . . . ?
C8 B4 B9 B10 97.72(18) . . . . ?
B5 B4 B9 B10 -34.58(17) . . . . ?
B1 B4 B9 B10 3.7(2) . . . . ?
B3 B4 B9 B10 66.2(2) . . . . ?
B2 B6 B10 B5 -96.8(2) . . . . ?
B11 B6 B10 B5 -133.47(18) . . . . ?
B1 B6 B10 B5 -33.53(17) . . . . ?
B2 B6 B10 B9 -58.3(2) . . . . ?
B11 B6 B10 B9 -95.05(18) . . . . ?
B5 B6 B10 B9 38.42(16) . . . . ?
B1 B6 B10 B9 4.9(2) . . . . ?
B2 B6 B10 B11 36.71(17) . . . . ?
B5 B6 B10 B11 133.47(18) . . . . ?
B1 B6 B10 B11 99.93(19) . . . . ?
B9 B5 B10 B6 134.91(18) . . . . ?
B4 B5 B10 B6 99.69(19) . . . . ?
B1 B5 B10 B6 34.38(17) . . . . ?
B4 B5 B10 B9 -35.22(17) . . . . ?
B1 B5 B10 B9 -100.53(19) . . . . ?
B6 B5 B10 B9 -134.91(18) . . . . ?
B9 B5 B10 B11 94.95(17) . . . . ?
B4 B5 B10 B11 59.7(2) . . . . ?
B1 B5 B10 B11 -5.6(2) . . . . ?
B6 B5 B10 B11 -39.96(16) . . . . ?
N1 B9 B10 B6 -152.60(18) . . . . ?
C8 B9 B10 B6 59.6(2) . . . . ?
B5 B9 B10 B6 -39.64(16) . . . . ?
B4 B9 B10 B6 -5.3(2) . . . . ?
N1 B9 B10 B5 -113.0(2) . . . . ?
C8 B9 B10 B5 99.22(18) . . . . ?
B4 B9 B10 B5 34.30(17) . . . . ?
N1 B9 B10 B11 146.84(18) . . . . ?
C8 B9 B10 B11 -1.0(2) . . . . ?
B5 B9 B10 B11 -100.20(17) . . . . ?
B4 B9 B10 B11 -65.9(2) . . . . ?
C8 C7 B11 B6 -66.7(2) . . . . ?
B2 C7 B11 B6 39.74(16) . . . . ?
B3 C7 B11 B6 4.1(2) . . . . ?
S1 C7 B11 B6 154.25(15) . . . . ?
C8 C7 B11 B2 -106.40(18) . . . . ?
B3 C7 B11 B2 -35.60(18) . . . . ?
S1 C7 B11 B2 114.51(17) . . . . ?
C8 C7 B11 B10 -5.2(2) . . . . ?
B2 C7 B11 B10 101.19(18) . . . . ?
B3 C7 B11 B10 65.6(2) . . . . ?
S1 C7 B11 B10 -144.31(15) . . . . ?
B2 B6 B11 C7 -39.57(16) . . . . ?
B10 B6 B11 C7 101.28(18) . . . . ?
B5 B6 B11 C7 60.1(2) . . . . ?
B1 B6 B11 C7 -2.1(2) . . . . ?
B10 B6 B11 B2 140.85(18) . . . . ?
B5 B6 B11 B2 99.70(19) . . . . ?
B1 B6 B11 B2 37.43(16) . . . . ?
B2 B6 B11 B10 -140.85(18) . . . . ?
B5 B6 B11 B10 -41.15(16) . . . . ?
B1 B6 B11 B10 -103.41(18) . . . . ?
B1 B2 B11 C7 94.77(19) . . . . ?
B3 B2 B11 C7 31.36(17) . . . . ?
B6 B2 B11 C7 133.86(18) . . . . ?
C7 B2 B11 B6 -133.86(18) . . . . ?
B1 B2 B11 B6 -39.09(17) . . . . ?
B3 B2 B11 B6 -102.50(19) . . . . ?
C7 B2 B11 B10 -99.17(18) . . . . ?
B1 B2 B11 B10 -4.4(2) . . . . ?
B3 B2 B11 B10 -67.8(2) . . . . ?
B6 B2 B11 B10 34.69(16) . . . . ?
B6 B10 B11 C7 -96.79(18) . . . . ?
B5 B10 B11 C7 -56.0(2) . . . . ?
B9 B10 B11 C7 3.7(2) . . . . ?
B5 B10 B11 B6 40.79(16) . . . . ?
B9 B10 B11 B6 100.46(17) . . . . ?
B6 B10 B11 B2 -34.78(16) . . . . ?
B5 B10 B11 B2 6.0(2) . . . . ?
B9 B10 B11 B2 65.7(2) . . . . ?
